data_1549962
loop_
_publ_author_name
'Schierl, Christoph'
'Niazov-Elkan, Angelica'
'Shimon, Linda J. W.'
'Feldman, Yishay'
'Rybtchinski, Boris'
'Guldi, Dirk M.'

_publ_section_title
;
 Singlet fission in self-assembled PDI nanocrystals.
;
_journal_issue 43
_journal_name_full Nanoscale
_journal_page_first 20147
_journal_page_last 20154
_journal_paper_doi 10.1039/c8nr04155e
_journal_volume 10
_journal_year 2018
_chemical_formula_moiety 'C34 H24 N4 O8'
_chemical_formula_sum 'C34 H24 N4 O8'
_chemical_formula_weight 616.57
_space_group_crystal_system monoclinic
_space_group_IT_number 9
_space_group_name_Hall 'C -2yc'
_space_group_name_H-M_alt 'C 1 c 1'
_symmetry_space_group_name_Hall 'C -2yc'
_symmetry_space_group_name_H-M 'C 1 c 1'
_atom_sites_solution_hydrogens geom
_audit_creation_method SHELXL-2016/4
_cell_angle_alpha 90
_cell_angle_beta 101.7370(10)
_cell_angle_gamma 90
_cell_formula_units_Z 4
_cell_length_a 24.7983(2)
_cell_length_b 10.67570(10)
_cell_length_c 12.30660(10)
_cell_measurement_reflns_used 21533
_cell_measurement_temperature 100(2)
_cell_measurement_theta_max 79.5640
_cell_measurement_theta_min 4.5360
_cell_volume 3189.92(5)
_computing_cell_refinement 'CrysAlisPro 1.171.39.46 (Rigaku OD, 2018)'
_computing_data_collection 'CrysAlisPro 1.171.39.46 (Rigaku OD, 2018)'
_computing_data_reduction 'CrysAlisPro 1.171.39.46 (Rigaku OD, 2018)'
_computing_structure_refinement 'SHELXL-2016/4 (Sheldrick, 2016)'
_computing_structure_solution 'SHELXT-2016/4 (Sheldrick, 2016)'
_diffrn_ambient_temperature 100(2)
_diffrn_measured_fraction_theta_full 0.993
_diffrn_measured_fraction_theta_max 0.983
_diffrn_measurement_device_type 'Rigaku XtaLAB AFC12 (RINC): Kappa dual home/near'
_diffrn_measurement_method '\w scans'
_diffrn_radiation_type CuK\a
_diffrn_radiation_wavelength 1.54184
_diffrn_reflns_av_R_equivalents 0.0404
_diffrn_reflns_av_unetI/netI 0.0236
_diffrn_reflns_Laue_measured_fraction_full 0.993
_diffrn_reflns_Laue_measured_fraction_max 0.983
_diffrn_reflns_limit_h_max 31
_diffrn_reflns_limit_h_min -31
_diffrn_reflns_limit_k_max 13
_diffrn_reflns_limit_k_min -13
_diffrn_reflns_limit_l_max 15
_diffrn_reflns_limit_l_min -13
_diffrn_reflns_number 30078
_diffrn_reflns_point_group_measured_fraction_full 0.993
_diffrn_reflns_point_group_measured_fraction_max 0.983
_diffrn_reflns_theta_full 67.684
_diffrn_reflns_theta_max 80.016
_diffrn_reflns_theta_min 4.524
_diffrn_source 'micro-focus sealed X-ray tube'
_exptl_absorpt_coefficient_mu 0.777
_exptl_absorpt_correction_T_max 1.00000
_exptl_absorpt_correction_T_min 0.64697
_exptl_absorpt_correction_type multi-scan
_exptl_absorpt_process_details
;
CrysAlisPro 1.171.39.46 (Rigaku Oxford Diffraction, 2018)
Empirical absorption correction using spherical harmonics,
 implemented in SCALE3 ABSPACK scaling algorithm.
;
_exptl_crystal_colour orange
_exptl_crystal_density_diffrn 1.284
_exptl_crystal_description prism
_exptl_crystal_F_000 1280
_exptl_crystal_size_max 0.146
_exptl_crystal_size_mid 0.061
_exptl_crystal_size_min 0.053
_platon_squeeze_details
;
;
_refine_diff_density_max 0.424
_refine_diff_density_min -0.485
_refine_diff_density_rms 0.079
_refine_ls_abs_structure_details
;
 Refined as an inversion twin.
;
_refine_ls_abs_structure_Flack 0.9(5)
_refine_ls_extinction_method none
_refine_ls_goodness_of_fit_ref 1.075
_refine_ls_hydrogen_treatment constr
_refine_ls_matrix_type full
_refine_ls_number_parameters 530
_refine_ls_number_reflns 5478
_refine_ls_number_restraints 45
_refine_ls_restrained_S_all 1.079
_refine_ls_R_factor_all 0.0835
_refine_ls_R_factor_gt 0.0813
_refine_ls_shift/su_max 0.015
_refine_ls_shift/su_mean 0.003
_refine_ls_structure_factor_coef Fsqd
_refine_ls_weighting_details 'w=1/[\s^2^(Fo^2^)+(0.1672P)^2^+2.5136P] where P=(Fo^2^+2Fc^2^)/3'
_refine_ls_weighting_scheme calc
_refine_ls_wR_factor_gt 0.2421
_refine_ls_wR_factor_ref 0.2455
_reflns_Friedel_coverage 0.998
_reflns_Friedel_fraction_full 0.993
_reflns_Friedel_fraction_max 0.983
_reflns_number_gt 5251
_reflns_number_total 5478
_reflns_threshold_expression 'I > 2\s(I)'
_cod_data_source_file c8nr04155e2.cif
_cod_data_source_block rb51num-sr
_cod_depositor_comments 'Adding full bibliography for 1549962.cif.'
_cod_database_code 1549962
_shelx_shelxl_version_number 2016/4
_shelx_space_group_comment
;
The symmetry employed for this shelxl refinement is uniquely defined
by the following loop, which should always be used as a source of
symmetry information in preference to the above space-group names.
They are only intended as comments.
;
_shelx_estimated_absorpt_t_min 0.895
_shelx_estimated_absorpt_t_max 0.960
_oxdiff_exptl_absorpt_empirical_full_min 0.741
_oxdiff_exptl_absorpt_empirical_full_max 1.364
_oxdiff_exptl_absorpt_empirical_details
;
Empirical correction (ABSPACK) includes:
- Absorption correction using spherical harmonics
- Frame scaling
;

loop_
_space_group_symop_operation_xyz
'x, y, z'
'x, -y, z+1/2'
'x+1/2, y+1/2, z'
'x+1/2, -y+1/2, z+1/2'

loop_
_atom_site_label
_atom_site_type_symbol
_atom_site_fract_x
_atom_site_fract_y
_atom_site_fract_z
_atom_site_U_iso_or_equiv
_atom_site_adp_type
_atom_site_occupancy
_atom_site_site_symmetry_order
_atom_site_calc_flag
_atom_site_refinement_flags_posn
_atom_site_refinement_flags_adp
_atom_site_refinement_flags_occupancy
_atom_site_disorder_assembly
_atom_site_disorder_group
O1 O 0.43743(16) 0.8583(6) -0.0143(4) 0.0817(18) Uani 1 1 d . . . . .
O2 O 0.29059(14) 0.7785(4) 0.1441(3) 0.0504(9) Uani 1 1 d . . . . .
O3 O 0.72043(15) 0.7771(4) 0.8338(3) 0.0560(10) Uani 1 1 d . . . . .
O4 O 0.57512(18) 0.8853(5) 0.9858(4) 0.0666(12) Uani 1 1 d . . . . .
N3 N 0.3685(3) 0.7282(8) 0.5591(7) 0.0534(18) Uani 0.611(5) 1 d . . P A 1
O5 O 0.3881(3) 0.6396(6) 0.6143(6) 0.0566(16) Uani 0.611(5) 1 d . . P A 1
O6 O 0.3276(3) 0.7838(7) 0.5729(6) 0.0610(19) Uani 0.611(5) 1 d . . P A 1
N4 N 0.6068(2) 0.8226(7) 0.2852(6) 0.0424(16) Uani 0.611(5) 1 d . . P A 3
O7 O 0.6317(2) 0.9164(6) 0.3136(5) 0.0480(14) Uani 0.611(5) 1 d . . P A 3
O8 O 0.6278(2) 0.7276(7) 0.2544(6) 0.0533(15) Uani 0.611(5) 1 d . . P A 3
N5 N 0.4056(4) 0.8293(9) 0.6882(7) 0.034(2) Uani 0.389(5) 1 d . . P A 2
O9 O 0.3870(4) 0.7408(9) 0.7282(7) 0.043(2) Uani 0.389(5) 1 d . . P . .
O10 O 0.3821(3) 0.9317(9) 0.6593(8) 0.047(2) Uani 0.389(5) 1 d . . P . .
N6 N 0.6454(3) 0.7220(8) 0.4192(7) 0.0297(19) Uani 0.389(5) 1 d . . P A 4
O11 O 0.6862(4) 0.7752(11) 0.4042(10) 0.057(3) Uani 0.389(5) 1 d . . P A 4
O12 O 0.6251(4) 0.6348(8) 0.3622(9) 0.048(2) Uani 0.389(5) 1 d . . P A 4
N1 N 0.36382(15) 0.8099(4) 0.0616(3) 0.0394(9) Uani 1 1 d . . . . .
N2 N 0.64827(17) 0.8200(5) 0.9155(4) 0.0465(10) Uani 1 1 d . . . . .
C1 C 0.39136(19) 0.7605(5) 0.4617(4) 0.0421(11) Uani 1 1 d . . . . .
C2 C 0.3570(2) 0.7594(5) 0.3558(5) 0.0464(11) Uani 1 1 d . . . . .
H2 H 0.318973 0.740430 0.347821 0.056 Uiso 1 1 calc R U . . .
C3 C 0.37833(19) 0.7857(5) 0.2641(4) 0.0382(10) Uani 1 1 d . . . . .
C4 C 0.45601(18) 0.8208(5) 0.1786(4) 0.0392(10) Uani 1 1 d . . . . .
C5 C 0.5119(2) 0.8335(8) 0.1864(4) 0.0582(15) Uani 1 1 d . . . . .
H5 H 0.526472 0.849295 0.122104 0.070 Uiso 1 1 calc R U . . .
C6 C 0.54725(18) 0.8227(5) 0.2918(4) 0.0447(11) Uani 1 1 d . . . . .
C7 C 0.62043(19) 0.7563(5) 0.5152(4) 0.0390(10) Uani 1 1 d . . . . .
C8 C 0.65531(15) 0.7566(5) 0.6187(4) 0.0392(10) Uani 1 1 d . . . . .
H8 H 0.693142 0.736180 0.625716 0.047 Uiso 1 1 calc R U . . .
C9 C 0.63455(18) 0.7871(5) 0.7123(4) 0.0399(10) Uani 1 1 d . . . . .
C10 C 0.5559(2) 0.8417(5) 0.7949(5) 0.0459(11) Uani 1 1 d . . . . .
C11 C 0.50013(19) 0.8585(6) 0.7845(4) 0.0522(14) Uani 1 1 d . . . . .
H11 H 0.485662 0.880822 0.847590 0.063 Uiso 1 1 calc R U . . .
C12 C 0.46507(19) 0.8431(6) 0.6831(5) 0.0487(12) Uani 1 1 d . . . . .
C13 C 0.34177(19) 0.7901(5) 0.1541(4) 0.0438(11) Uani 1 1 d . . . . .
C14 C 0.4188(2) 0.8319(7) 0.0669(5) 0.0555(15) Uani 1 1 d . . . . .
C15 C 0.3261(3) 0.8185(7) -0.0494(6) 0.0644(11) Uani 1 1 d . . . . .
C16 C 0.3235(8) 0.9507(15) -0.0948(18) 0.037(5) Uani 0.237(18) 1 d . U P B 1
H16A H 0.350820 0.962990 -0.142305 0.045 Uiso 0.237(18) 1 calc R U P B 1
H16B H 0.330341 1.012918 -0.033905 0.045 Uiso 0.237(18) 1 calc R U P B 1
C17 C 0.2565(8) 0.9640(18) -0.1723(17) 0.026(4) Uani 0.237(18) 1 d . U P B 1
H17A H 0.257688 0.981533 -0.249902 0.039 Uiso 0.237(18) 1 calc R U P B 1
H17B H 0.237476 1.032495 -0.142578 0.039 Uiso 0.237(18) 1 calc R U P B 1
H17C H 0.236623 0.885381 -0.167843 0.039 Uiso 0.237(18) 1 calc R U P B 1
C86 C 0.2904(4) 0.9396(8) -0.0543(8) 0.062(2) Uani 0.763(18) 1 d . U P B 2
H86A H 0.312221 1.010583 -0.016476 0.075 Uiso 0.763(18) 1 calc R U P B 2
H86B H 0.257884 0.925878 -0.020675 0.075 Uiso 0.763(18) 1 calc R U P B 2
C87 C 0.2721(6) 0.9638(11) -0.1916(10) 0.066(3) Uani 0.763(18) 1 d . U P B 2
H87A H 0.301022 0.932280 -0.227961 0.099 Uiso 0.763(18) 1 calc R U P B 2
H87B H 0.266899 1.053691 -0.206096 0.099 Uiso 0.763(18) 1 calc R U P B 2
H87C H 0.237543 0.919510 -0.220772 0.099 Uiso 0.763(18) 1 calc R U P B 2
C18 C 0.2947(3) 0.6964(6) -0.0830(6) 0.0644(11) Uani 1 1 d D . . . .
H18A H 0.268584 0.681890 -0.033227 0.077 Uiso 1 1 calc R U . . .
H18B H 0.273000 0.704895 -0.159594 0.077 Uiso 1 1 calc R U . . .
C19 C 0.3328(5) 0.5833(8) -0.0775(8) 0.125(5) Uani 1 1 d D . . . .
H19A H 0.360375 0.599439 -0.122709 0.187 Uiso 1 1 calc R U . . .
H19B H 0.311160 0.509226 -0.106028 0.187 Uiso 1 1 calc R U . . .
H19C H 0.351377 0.568702 -0.000366 0.187 Uiso 1 1 calc R U . . .
C20 C 0.43547(19) 0.8019(5) 0.2759(4) 0.0384(10) Uani 1 1 d . . . . .
C21 C 0.47113(17) 0.8006(4) 0.3806(4) 0.0335(9) Uani 1 1 d . . . . .
C22 C 0.44713(19) 0.7890(4) 0.4787(4) 0.0376(10) Uani 1 1 d . . . . .
C23 C 0.52928(17) 0.8043(4) 0.3887(4) 0.0360(10) Uani 1 1 d . . . . .
C24 C 0.67223(18) 0.7934(5) 0.8233(4) 0.0403(10) Uani 1 1 d . . . . .
C25 C 0.5922(2) 0.8506(5) 0.9054(4) 0.0445(11) Uani 1 1 d . . . . .
C26 C 0.68554(17) 0.8222(4) 1.0276(4) 0.0339(8) Uani 1 1 d . . . . .
C31 C 0.57758(18) 0.8105(4) 0.7010(4) 0.0365(9) Uani 1 1 d . . . . .
C32 C 0.54223(18) 0.8031(4) 0.5950(4) 0.0361(10) Uani 1 1 d . . . . .
C33 C 0.56514(17) 0.7876(4) 0.4980(4) 0.0335(9) Uani 1 1 d . . . . .
C34 C 0.48387(18) 0.8116(5) 0.5861(4) 0.0377(10) Uani 1 1 d . . . . .
C28 C 0.7406(7) 0.9675(15) 1.1704(14) 0.041(4) Uani 0.45(2) 1 d . U P C 5
H28A H 0.721424 0.911263 1.212851 0.062 Uiso 0.45(2) 1 calc R U P C 5
H28B H 0.732470 1.054644 1.186319 0.062 Uiso 0.45(2) 1 calc R U P C 5
H28C H 0.780352 0.953008 1.191372 0.062 Uiso 0.45(2) 1 calc R U P C 5
C27 C 0.7197(4) 0.9402(8) 1.0378(8) 0.034(3) Uani 0.45(2) 1 d . . P C 5
H27A H 0.697256 1.011120 1.001640 0.040 Uiso 0.45(2) 1 calc R U P C 5
H27B H 0.751592 0.928901 1.001876 0.040 Uiso 0.45(2) 1 calc R U P C 5
C98 C 0.7540(8) 0.966(2) 1.1453(16) 0.062(5) Uani 0.55(2) 1 d . . P C 6
H98A H 0.767816 0.881885 1.168948 0.094 Uiso 0.55(2) 1 calc R U P C 6
H98B H 0.754721 1.018348 1.210794 0.094 Uiso 0.55(2) 1 calc R U P C 6
H98C H 0.777467 1.003087 1.098788 0.094 Uiso 0.55(2) 1 calc R U P C 6
C97 C 0.6921(4) 0.9552(9) 1.0757(9) 0.048(3) Uani 0.55(2) 1 d . . P C 6
H97A H 0.665468 0.969814 1.124438 0.057 Uiso 0.55(2) 1 calc R U P C 6
H97B H 0.685421 1.018063 1.015251 0.057 Uiso 0.55(2) 1 calc R U P C 6
C30 C 0.6651(15) 0.597(4) 1.063(4) 0.056(7) Uani 0.318(17) 1 d . U P C 5
H30A H 0.634825 0.639951 1.087200 0.084 Uiso 0.318(17) 1 calc R U P C 5
H30B H 0.679789 0.531036 1.116291 0.084 Uiso 0.318(17) 1 calc R U P C 5
H30C H 0.651491 0.558817 0.989747 0.084 Uiso 0.318(17) 1 calc R U P C 5
C29 C 0.7194(7) 0.7084(12) 1.0533(14) 0.044(4) Uani 0.318(17) 1 d . U P C 5
H29A H 0.746342 0.716143 1.124308 0.053 Uiso 0.318(17) 1 calc R U P C 5
H29B H 0.738808 0.686800 0.993068 0.053 Uiso 0.318(17) 1 calc R U P C 5
C90 C 0.6797(11) 0.5848(19) 1.0419(18) 0.082(6) Uani 0.682(17) 1 d . . P C 6
H90A H 0.654172 0.580212 0.969904 0.124 Uiso 0.682(17) 1 calc R U P C 6
H90B H 0.673021 0.514215 1.088307 0.124 Uiso 0.682(17) 1 calc R U P C 6
H90C H 0.717703 0.580999 1.030576 0.124 Uiso 0.682(17) 1 calc R U P C 6
C99 C 0.6697(4) 0.7245(7) 1.1071(7) 0.055(2) Uani 0.682(17) 1 d . . P C 6
H99A H 0.630841 0.734250 1.114125 0.067 Uiso 0.682(17) 1 calc R U P C 6
H99B H 0.693851 0.730184 1.181648 0.067 Uiso 0.682(17) 1 calc R U P C 6

loop_
_atom_site_aniso_label
_atom_site_aniso_U_11
_atom_site_aniso_U_22
_atom_site_aniso_U_33
_atom_site_aniso_U_23
_atom_site_aniso_U_13
_atom_site_aniso_U_12
O1 0.0300(17) 0.192(6) 0.0244(19) 0.006(3) 0.0087(14) -0.006(2)
O2 0.0293(16) 0.080(2) 0.043(2) 0.0017(18) 0.0099(14) -0.0050(15)
O3 0.0386(19) 0.085(3) 0.040(2) -0.0049(19) -0.0021(15) 0.0136(17)
O4 0.046(2) 0.127(4) 0.0288(19) -0.008(2) 0.0137(15) -0.007(2)
N3 0.047(4) 0.061(4) 0.051(5) -0.001(3) 0.007(3) 0.000(3)
O5 0.063(4) 0.064(4) 0.045(4) 0.014(3) 0.017(3) -0.005(3)
O6 0.064(4) 0.075(4) 0.057(4) 0.009(3) 0.041(4) 0.017(3)
N4 0.023(3) 0.078(4) 0.027(4) -0.010(3) 0.008(2) -0.001(3)
O7 0.040(3) 0.067(3) 0.036(3) 0.000(3) 0.006(2) -0.011(2)
O8 0.028(3) 0.083(4) 0.052(4) -0.008(3) 0.018(2) 0.006(2)
N5 0.037(5) 0.057(5) 0.009(4) -0.009(3) 0.008(3) 0.001(4)
O9 0.036(4) 0.071(5) 0.024(4) 0.009(4) 0.010(3) -0.009(3)
O10 0.020(3) 0.072(5) 0.053(6) -0.002(4) 0.015(3) 0.009(3)
N6 0.013(3) 0.051(4) 0.028(4) -0.013(4) 0.009(3) 0.006(3)
O11 0.033(5) 0.086(6) 0.054(6) -0.012(5) 0.011(4) 0.002(4)
O12 0.038(4) 0.056(5) 0.051(6) -0.009(4) 0.012(4) 0.009(3)
N1 0.0289(18) 0.060(2) 0.029(2) -0.0006(16) 0.0060(15) -0.0013(14)
N2 0.040(2) 0.070(3) 0.028(2) 0.0071(18) 0.0053(17) 0.0010(17)
C1 0.030(2) 0.056(2) 0.044(3) 0.010(2) 0.0147(19) 0.0025(17)
C2 0.048(3) 0.051(2) 0.041(3) 0.001(2) 0.009(2) -0.0063(19)
C3 0.031(2) 0.054(2) 0.034(3) -0.0039(18) 0.0163(18) -0.0025(16)
C4 0.029(2) 0.066(3) 0.023(2) -0.0018(18) 0.0079(17) -0.0019(17)
C5 0.043(3) 0.105(4) 0.025(3) -0.001(2) 0.005(2) -0.006(3)
C6 0.029(2) 0.079(3) 0.027(2) -0.006(2) 0.0068(17) -0.0059(18)
C7 0.035(2) 0.056(2) 0.027(2) -0.0019(18) 0.0114(17) 0.0051(17)
C8 0.0162(17) 0.071(3) 0.033(2) -0.0097(19) 0.0101(15) 0.0022(15)
C9 0.034(2) 0.051(2) 0.031(3) -0.0033(18) -0.0005(19) 0.0011(17)
C10 0.037(2) 0.071(3) 0.032(3) -0.003(2) 0.0123(19) 0.004(2)
C11 0.028(2) 0.103(4) 0.029(3) -0.004(2) 0.0161(19) 0.007(2)
C12 0.032(2) 0.079(3) 0.038(3) -0.011(2) 0.0125(19) 0.003(2)
C13 0.036(2) 0.058(3) 0.039(3) -0.002(2) 0.009(2) -0.0041(19)
C14 0.034(2) 0.104(4) 0.030(3) -0.001(3) 0.011(2) -0.005(2)
C15 0.071(3) 0.080(3) 0.039(2) -0.0026(19) 0.0025(19) 0.007(2)
C16 0.038(7) 0.033(6) 0.035(7) -0.001(5) -0.006(5) -0.007(5)
C17 0.014(7) 0.040(8) 0.020(8) -0.003(6) -0.008(6) 0.013(5)
C86 0.067(5) 0.065(4) 0.050(4) -0.013(3) 0.003(3) 0.000(3)
C87 0.066(4) 0.065(3) 0.065(4) 0.001(2) 0.010(2) 0.001(2)
C18 0.071(3) 0.080(3) 0.039(2) -0.0026(19) 0.0025(19) 0.007(2)
C19 0.196(12) 0.076(5) 0.066(6) -0.009(4) -0.058(7) 0.033(6)
C20 0.033(2) 0.055(2) 0.028(3) -0.0012(18) 0.0079(18) -0.0017(17)
C21 0.0252(19) 0.053(2) 0.024(2) -0.0002(17) 0.0075(15) -0.0027(16)
C22 0.039(2) 0.0391(19) 0.035(3) -0.0009(17) 0.0074(19) 0.0010(16)
C23 0.033(2) 0.046(2) 0.034(3) -0.0034(16) 0.0167(18) -0.0050(15)
C24 0.029(2) 0.060(3) 0.032(2) 0.0025(19) 0.0060(17) 0.0010(17)
C25 0.032(2) 0.074(3) 0.028(3) -0.001(2) 0.0076(17) -0.006(2)
C26 0.0289(17) 0.049(2) 0.021(2) 0.0022(16) 0.0010(14) -0.0020(15)
C31 0.031(2) 0.049(2) 0.032(2) 0.0008(17) 0.0118(17) -0.0013(16)
C32 0.036(2) 0.0378(19) 0.037(3) 0.0032(17) 0.0119(19) -0.0002(16)
C33 0.0242(18) 0.051(2) 0.029(2) -0.0048(18) 0.0142(15) 0.0023(15)
C34 0.031(2) 0.057(2) 0.025(2) 0.0035(18) 0.0047(16) -0.0010(17)
C28 0.045(7) 0.037(5) 0.027(6) 0.000(5) -0.026(6) -0.005(5)
C27 0.038(6) 0.043(4) 0.018(5) 0.006(3) -0.001(4) -0.004(3)
C98 0.083(11) 0.060(7) 0.049(9) 0.002(6) 0.025(7) -0.005(6)
C97 0.033(4) 0.068(5) 0.045(6) 0.000(4) 0.013(4) 0.000(3)
C30 0.056(10) 0.049(10) 0.060(13) 0.007(9) 0.003(8) -0.009(7)
C29 0.059(6) 0.034(5) 0.033(6) 0.010(4) -0.006(4) -0.001(4)
C90 0.127(18) 0.046(6) 0.063(10) 0.013(6) -0.006(10) -0.021(9)
C99 0.066(5) 0.065(4) 0.033(4) 0.001(3) 0.003(3) -0.007(3)

loop_
_atom_type_symbol
_atom_type_description
_atom_type_scat_dispersion_real
_atom_type_scat_dispersion_imag
_atom_type_scat_source
C C 0.0181 0.0091 'International Tables Vol C Tables 4.2.6.8 and 6.1.1.4'
H H 0.0000 0.0000 'International Tables Vol C Tables 4.2.6.8 and 6.1.1.4'
N N 0.0311 0.0180 'International Tables Vol C Tables 4.2.6.8 and 6.1.1.4'
O O 0.0492 0.0322 'International Tables Vol C Tables 4.2.6.8 and 6.1.1.4'

loop_
_geom_angle_atom_site_label_1
_geom_angle_atom_site_label_2
_geom_angle_atom_site_label_3
_geom_angle
O5a N3a O6 123.7(8)
O5a N3a C1 117.7(7)
O6a N3a C1 118.1(7)
N3a O5a O9 84.2(6)
O7c N4c O8 123.7(6)
O7c N4c C6 116.3(6)
O8c N4c C6 120.0(6)
O9 N5b O10 127.3(10)
O9 N5b C12 124.0(9)
O10 N5b C12 107.9(8)
O11d N6d O12 122.4(9)
O11d N6d C7 120.2(8)
O12d N6d C7 117.3(8)
C14 N1 C13 123.1(4)
C14 N1 C15 117.6(5)
C13 N1 C15 119.1(4)
C25 N2 C24 123.0(4)
C25 N2 C26 119.5(4)
C24 N2 C26 117.5(4)
C22 C1 C2 122.6(5)
C22 C1 N3 117.8(5)
C2 C1 N3 119.6(5)
C3 C2 C1 120.0(5)
C3 C2 H2 120.0
C1 C2 H2 120.0
C2 C3 C20 119.4(5)
C2 C3 C13 119.8(4)
C20 C3 C13 120.7(4)
C5 C4 C20 119.2(4)
C5 C4 C14 118.7(4)
C20 C4 C14 122.0(4)
C4 C5 C6 119.0(5)
C4 C5 H5 120.5
C6 C5 H5 120.5
C23 C6 C5 124.0(4)
C23 C6 N4 123.2(5)
C5 C6 N4 112.7(5)
C33 C7 C8 123.6(4)
C33 C7 N6 119.8(5)
C8 C7 N6 116.6(5)
C7 C8 C9 119.6(4)
C7 C8 H8 120.2
C9 C8 H8 120.2
C8 C9 C31 119.3(4)
C8 C9 C24 120.0(4)
C31 C9 C24 120.7(4)
C11 C10 C31 119.9(5)
C11 C10 C25 119.5(5)
C31 C10 C25 120.5(4)
C10 C11 C12 120.4(4)
C10 C11 H11 119.8
C12 C11 H11 119.8
C11 C12 C34 122.7(4)
C11 C12 N5 114.8(5)
C34 C12 N5 120.8(6)
O2 C13 N1 119.9(5)
O2 C13 C3 120.6(4)
N1 C13 C3 119.5(4)
O1 C14 N1 122.7(5)
O1 C14 C4 120.5(5)
N1 C14 C4 116.8(4)
N1 C15 C16 111.5(8)
N1 C15 C18 112.5(5)
C16a C15 C18 135.4(9)
N1 C15 C86 109.3(6)
C18 C15 C86 116.2(6)
C15 C16a C17 104.0(13)
C15 C16a H16A 111.0
C17a C16a H16A 111.0
C15 C16a H16B 111.0
C17a C16a H16B 110.9
H16Aa C16a H16B 109.0
C16a C17a H17A 109.5
C16a C17a H17B 109.5
H17Aa C17a H17B 109.5
C16a C17a H17C 109.5
H17Aa C17a H17C 109.5
H17Ba C17a H17C 109.5
C15 C86b C87 101.6(7)
C15 C86b H86A 111.4
C87b C86b H86A 111.4
C15 C86b H86B 111.4
C87b C86b H86B 111.4
H86Ab C86b H86B 109.3
C86b C87b H87A 109.5
C86b C87b H87B 109.5
H87Ab C87b H87B 109.5
C86b C87b H87C 109.5
H87Ab C87b H87C 109.5
H87Bb C87b H87C 109.5
C19 C18 C15 112.7(7)
C19 C18 H18A 109.1
C15 C18 H18A 109.1
C19 C18 H18B 109.1
C15 C18 H18B 109.1
H18A C18 H18B 107.8
C18 C19 H19A 109.5
C18 C19 H19B 109.5
H19A C19 H19B 109.5
C18 C19 H19C 109.5
H19A C19 H19C 109.5
H19B C19 H19C 109.5
C3 C20 C21 121.7(4)
C3 C20 C4 117.5(4)
C21 C20 C4 120.8(4)
C20 C21 C23 120.1(4)
C20 C21 C22 118.3(4)
C23 C21 C22 121.5(4)
C1 C22 C21 117.1(4)
C1 C22 C34 126.2(4)
C21 C22 C34 116.7(4)
C6 C23 C21 116.5(4)
C6 C23 C33 124.9(4)
C21 C23 C33 118.5(4)
O3 C24 N2 121.3(5)
O3 C24 C9 121.4(5)
N2 C24 C9 117.2(4)
O4 C25 N2 120.1(5)
O4 C25 C10 121.6(5)
N2 C25 C10 118.3(4)
C29e C26 N2 113.8(7)
C29e C26 C27 112.7(8)
N2 C26 C27 108.8(5)
N2 C26 C97 111.5(5)
N2 C26 C99 112.7(4)
C97f C26 C99 113.8(6)
C10 C31 C9 120.1(5)
C10 C31 C32 119.9(4)
C9 C31 C32 120.0(4)
C31 C32 C34 119.5(4)
C31 C32 C33 119.8(4)
C34 C32 C33 120.6(4)
C7 C33 C32 116.7(4)
C7 C33 C23 124.5(4)
C32 C33 C23 118.8(3)
C12 C34 C32 117.0(4)
C12 C34 C22 123.5(4)
C32 C34 C22 119.5(4)
C27e C28e H28A 109.5
C27e C28e H28B 109.5
H28Ae C28e H28B 109.5
C27e C28e H28C 109.5
H28Ae C28e H28C 109.5
H28Be C28e H28C 109.5
C26 C27e C28 107.0(9)
C26 C27e H27A 110.3
C28e C27e H27A 110.3
C26 C27e H27B 110.3
C28e C27e H27B 110.3
H27Ae C27e H27B 108.6
C97f C98f H98A 109.5
C97f C98f H98B 109.5
H98Af C98f H98B 109.5
C97f C98f H98C 109.5
H98Af C98f H98C 109.5
H98Bf C98f H98C 109.5
C26 C97f C98 106.5(10)
C26 C97f H97A 110.4
C98f C97f H97A 110.4
C26 C97f H97B 110.4
C98f C97f H97B 110.4
H97Af C97f H97B 108.6
C29e C30e H30A 109.5
C29e C30e H30B 109.5
H30Ae C30e H30B 109.5
C29e C30e H30C 109.5
H30Ae C30e H30C 109.5
H30Be C30e H30C 109.5
C26 C29e C30 99.1(16)
C26 C29e H29A 112.0
C30e C29e H29A 112.0
C26 C29e H29B 111.9
C30e C29e H29B 111.9
H29Ae C29e H29B 109.6
C99f C90f H90A 109.5
C99f C90f H90B 109.5
H90Af C90f H90B 109.5
C99f C90f H90C 109.5
H90Af C90f H90C 109.5
H90Bf C90f H90C 109.5
C26 C99f C90 102.1(9)
C26 C99f H99A 111.4
C90f C99f H99A 111.4
C26 C99f H99B 111.4
C90f C99f H99B 111.3
H99Af C99f H99B 109.2

loop_
_geom_bond_atom_site_label_1
_geom_bond_atom_site_label_2
_geom_bond_distance
O1 C14 1.216(7)
O2 C13 1.256(6)
O3 C24 1.189(6)
O4 C25 1.211(7)
N3a O5 1.208(10)
N3a O6 1.217(10)
N3a C1 1.467(9)
O5a O9 1.775(12)
N4c O7 1.191(9)
N4c O8 1.234(10)
N4c C6 1.495(7)
N5b O9 1.201(13)
N5b O10 1.255(13)
N5b C12 1.496(10)
N6d O11 1.206(14)
N6d O12 1.213(13)
N6d C7 1.487(8)
N1 C14 1.372(6)
N1 C13 1.375(6)
N1 C15 1.494(8)
N2 C25 1.408(6)
N2 C24 1.413(7)
N2 C26 1.496(6)
C1 C22 1.390(7)
C1 C2 1.404(8)
C2 C3 1.369(7)
C2 H2 0.9500
C3 C20 1.406(6)
C3 C13 1.469(7)
C4 C5 1.376(7)
C4 C20 1.407(6)
C4 C14 1.496(7)
C5 C6 1.414(7)
C5 H5 0.9500
C6 C23 1.370(6)
C7 C33 1.385(6)
C7 C8 1.387(7)
C8 C9 1.393(6)
C8 H8 0.9500
C9 C31 1.413(6)
C9 C24 1.492(7)
C10 C11 1.373(6)
C10 C31 1.411(7)
C10 C25 1.474(7)
C11 C12 1.378(7)
C11 H11 0.9500
C12 C34 1.408(7)
C15 C16 1.514(18)
C15 C18 1.532(10)
C15 C86 1.560(11)
C16a C17 1.74(3)
C16a H16A 0.9900
C16a H16B 0.9900
C17a H17A 0.9800
C17a H17B 0.9800
C17a H17C 0.9800
C86b C87 1.678(15)
C86b H86A 0.9900
C86b H86B 0.9900
C87b H87A 0.9800
C87b H87B 0.9800
C87b H87C 0.9800
C18 C19 1.526(9)
C18 H18A 0.9900
C18 H18B 0.9900
C19 H19A 0.9800
C19 H19B 0.9800
C19 H19C 0.9800
C20 C21 1.407(6)
C21 C23 1.426(6)
C21 C22 1.457(6)
C22 C34 1.464(7)
C23 C33 1.465(6)
C26 C29 1.474(14)
C26 C27 1.507(10)
C26 C97 1.534(11)
C26 C99 1.536(9)
C31 C32 1.418(7)
C32 C34 1.432(6)
C32 C33 1.432(6)
C28e C27 1.634(18)
C28e H28A 0.9800
C28e H28B 0.9800
C28e H28C 0.9800
C27e H27A 0.9900
C27e H27B 0.9900
C98f C97 1.60(2)
C98f H98A 0.9800
C98f H98B 0.9800
C98f H98C 0.9800
C97f H97A 0.9900
C97f H97B 0.9900
C30e C29 1.82(4)
C30e H30A 0.9800
C30e H30B 0.9800
C30e H30C 0.9800
C29e H29A 0.9900
C29e H29B 0.9900
C90f C99 1.74(2)
C90f H90A 0.9800
C90f H90B 0.9800
C90f H90C 0.9800
C99f H99A 0.9900
C99f H99B 0.9900

loop_
_platon_squeeze_void_nr
_platon_squeeze_void_average_x
_platon_squeeze_void_average_y
_platon_squeeze_void_average_z
_platon_squeeze_void_volume
_platon_squeeze_void_count_electrons
_platon_squeeze_void_content
1 0.006 -0.000 0.003 206 71 ' '
2 0.506 0.500 0.466 206 71 ' '
